data_2017122
loop_
_publ_author_name
'Chen, Hong-Feng'
'Fang, Qi'
'Yu, Wen-Tao'
'Batsanov, Andrei S.'
'Howard, Judith A. K.'

_publ_section_title
;5-(4,5-Ethylenedithio-1,3-dithiol-2-ylidene)-1,3,4,6-tetrathiapentalen-2-one
 (EDTO--TTP) and
 5-[4,5-(ethene-1,2-diyldithio)-1,3-dithiol-2-ylidene]-1,3,4,6-tetrathiapentalen-2-one
 (VDTO--TTP)
;
_journal_coeditor_code SK3310
_journal_issue 5
_journal_name_full 'Acta Crystallographica Section C'
_journal_page_first o198
_journal_page_last o201
_journal_paper_doi 10.1107/S0108270109011470
_journal_volume 65
_journal_year 2009
_chemical_formula_iupac 'C9 H4 O S8'
_chemical_formula_moiety 'C9 H4 O S8'
_chemical_formula_sum 'C9 H4 O S8'
_chemical_formula_weight 384.60
_chemical_name_systematic
;
5-(4,5-Ethylenedithio-1,3-dithiol-2-ylidene)-1,3,4,6-tetrathiapentalen-2-one
;
_space_group_IT_number 14
_symmetry_cell_setting monoclinic
_symmetry_space_group_name_Hall '-P 2yn'
_symmetry_space_group_name_H-M 'P 1 21/n 1'
_atom_sites_solution_hydrogens difmap
_atom_sites_solution_primary direct
_atom_sites_solution_secondary difmap
_audit_creation_method SHELXL-97
_cell_angle_alpha 90.00
_cell_angle_beta 99.3220(10)
_cell_angle_gamma 90.00
_cell_formula_units_Z 4
_cell_length_a 6.4762(4)
_cell_length_b 28.7451(16)
_cell_length_c 7.0792(4)
_cell_measurement_reflns_used 6877
_cell_measurement_temperature 120(2)
_cell_measurement_theta_max 28.54
_cell_measurement_theta_min 2.83
_cell_volume 1300.45(13)
_computing_cell_refinement 'SAINT (Version 7.46A; Bruker, 2007)'
_computing_data_collection 'SMART (Version 5.049; Bruker, 1998)'
_computing_data_reduction 'SAINT (Version 7.46A; Bruker, 2007)'
_computing_molecular_graphics 'SHELXTL (Version 6.14; Sheldrick, 2008)'
_computing_publication_material 'SHELXTL (Version 6.14; Sheldrick, 2008)'
_computing_structure_refinement 'SHELXTL (Version 6.14; Sheldrick, 2008)'
_computing_structure_solution 'SHELXTL (Version 6.14; Sheldrick, 2008)'
_diffrn_ambient_temperature 120(2)
_diffrn_detector_area_resol_mean 8
_diffrn_measured_fraction_theta_full 0.987
_diffrn_measured_fraction_theta_max 0.921
_diffrn_measurement_device_type 'Siemens SMART 1K CCD area-detector'
_diffrn_measurement_method '\W scans'
_diffrn_radiation_monochromator graphite
_diffrn_radiation_source 'fine-focus sealed tube'
_diffrn_radiation_type MoK\a
_diffrn_radiation_wavelength 0.71073
_diffrn_reflns_av_R_equivalents 0.0318
_diffrn_reflns_av_sigmaI/netI 0.0278
_diffrn_reflns_limit_h_max 8
_diffrn_reflns_limit_h_min -8
_diffrn_reflns_limit_k_max 37
_diffrn_reflns_limit_k_min -38
_diffrn_reflns_limit_l_max 8
_diffrn_reflns_limit_l_min -9
_diffrn_reflns_number 12766
_diffrn_reflns_theta_full 27.50
_diffrn_reflns_theta_max 28.61
_diffrn_reflns_theta_min 1.42
_diffrn_standards_number 0
_exptl_absorpt_coefficient_mu 1.352
_exptl_absorpt_correction_T_max 0.9735
_exptl_absorpt_correction_T_min 0.7463
_exptl_absorpt_correction_type multi-scan
_exptl_absorpt_process_details '(SADABS 2006/1; Bruker, 2005), R(int)=0.046 before correction'
_exptl_crystal_colour orange
_exptl_crystal_density_diffrn 1.964
_exptl_crystal_density_method 'not measured'
_exptl_crystal_description plate
_exptl_crystal_F_000 776
_exptl_crystal_size_max 0.23
_exptl_crystal_size_mid 0.19
_exptl_crystal_size_min 0.02
_refine_diff_density_max 0.441
_refine_diff_density_min -0.339
_refine_ls_extinction_method none
_refine_ls_goodness_of_fit_ref 1.096
_refine_ls_hydrogen_treatment refall
_refine_ls_matrix_type full
_refine_ls_number_parameters 179
_refine_ls_number_reflns 3072
_refine_ls_number_restraints 0
_refine_ls_restrained_S_all 1.096
_refine_ls_R_factor_all 0.0400
_refine_ls_R_factor_gt 0.0286
_refine_ls_shift/su_max 0.001
_refine_ls_shift/su_mean 0.000
_refine_ls_structure_factor_coef Fsqd
_refine_ls_weighting_details 'calc w=1/[\s^2^(Fo^2^)+(0.0194P)^2^+0.9207P] where P=(Fo^2^+2Fc^2^)/3'
_refine_ls_weighting_scheme calc
_refine_ls_wR_factor_gt 0.0578
_refine_ls_wR_factor_ref 0.0614
_reflns_number_gt 2537
_reflns_number_total 3072
_reflns_threshold_expression I>2\s(I)
_cod_data_source_file sk3310.cif
_cod_data_source_block II
_cod_depositor_comments
;
The following automatic conversions were performed:
'_symmetry_cell_setting' value 'Monoclinic' changed to 'monoclinic'
according to '/home/saulius/struct/CIF-dictionaries/cif_core.dic'
dictionary named 'cif_core.dic' version 2.4.1 from 2010-06-29.

Automatic conversion script
Id: cif_fix_enum 1527 2010-12-29 10:47:43Z saulius 

The following automatic conversions were performed:

'_symmetry_cell_setting' value 'Monoclinic' changed to 'monoclinic'
according to /home/saulius/struct/CIF-dictionaries/cif_core.dic
dictionary named 'cif_core.dic' version 2.4.1 from 2010-06-29.

Automatic conversion script
Id: cif_fix_values 1715 2011-07-08 13:25:40Z adriana 
;
_cod_original_sg_symbol_H-M 'P 21/n'
_cod_database_code 2017122
_cod_database_fobs_code 2017122

loop_
_symmetry_equiv_pos_as_xyz
'x, y, z'
'-x+1/2, y+1/2, -z+1/2'
'-x, -y, -z'
'x-1/2, -y-1/2, z-1/2'

loop_
_atom_site_type_symbol
_atom_site_label
_atom_site_fract_x
_atom_site_fract_y
_atom_site_fract_z
_atom_site_U_iso_or_equiv
_atom_site_adp_type
_atom_site_calc_flag
_atom_site_refinement_flags
_atom_site_occupancy
_atom_site_disorder_assembly
_atom_site_disorder_group
S S1 0.55521(8) 0.640266(17) 0.76487(8) 0.01651(12) Uani d . 1 . .
S S2 0.10727(8) 0.611130(17) 0.67498(8) 0.01651(12) Uani d . 1 . .
S S3 0.69030(8) 0.537928(16) 0.79101(8) 0.01609(12) Uani d . 1 . .
S S4 0.23974(8) 0.508942(17) 0.69930(8) 0.01651(12) Uani d . 1 . .
S S5 0.82440(8) 0.428497(16) 0.81116(8) 0.01471(11) Uani d . 1 . .
S S6 0.37596(8) 0.401928(16) 0.72511(8) 0.01443(11) Uani d . 1 . .
S S7 0.98460(8) 0.332565(18) 0.84717(9) 0.02016(13) Uani d . 1 . .
S S8 0.45296(8) 0.300408(17) 0.73851(9) 0.01901(12) Uani d . 1 . .
O O1 0.2343(3) 0.69836(5) 0.7113(2) 0.0254(4) Uani d . 1 . .
C C1 0.2883(3) 0.65784(7) 0.7165(3) 0.0189(4) Uani d . 1 . .
C C2 0.2970(3) 0.56818(7) 0.7098(3) 0.0140(4) Uani d . 1 . .
C C3 0.4995(3) 0.58123(7) 0.7502(3) 0.0138(4) Uani d . 1 . .
C C4 0.5061(3) 0.49214(7) 0.7512(3) 0.0129(4) Uani d . 1 . .
C C5 0.5624(3) 0.44699(7) 0.7615(3) 0.0130(4) Uani d . 1 . .
C C6 0.5611(3) 0.35643(6) 0.7623(3) 0.0139(4) Uani d . 1 . .
C C7 0.7640(3) 0.36865(7) 0.8029(3) 0.0150(4) Uani d . 1 . .
C C8 0.6768(4) 0.26454(8) 0.8292(4) 0.0261(5) Uani d . 1 . .
H H82 0.626(4) 0.2329(10) 0.777(4) 0.036(8) Uiso d . 1 . .
H H81 0.696(5) 0.2667(11) 0.979(5) 0.063(10) Uiso d . 1 . .
C C9 0.8741(4) 0.27770(8) 0.7562(4) 0.0253(5) Uani d . 1 . .
H H92 0.844(4) 0.2794(9) 0.615(4) 0.036(8) Uiso d . 1 . .
H H91 0.984(4) 0.2560(10) 0.805(4) 0.040(8) Uiso d . 1 . .

loop_
_atom_site_aniso_label
_atom_site_aniso_U_11
_atom_site_aniso_U_22
_atom_site_aniso_U_33
_atom_site_aniso_U_12
_atom_site_aniso_U_13
_atom_site_aniso_U_23
S1 0.0178(3) 0.0097(2) 0.0217(3) -0.00067(18) 0.0023(2) -0.00041(19)
S2 0.0155(3) 0.0121(2) 0.0215(3) 0.00255(18) 0.0015(2) 0.00088(19)
S3 0.0122(3) 0.0101(2) 0.0257(3) -0.00073(18) 0.0023(2) 0.00013(19)
S4 0.0118(3) 0.0110(2) 0.0262(3) -0.00019(18) 0.0016(2) 0.0004(2)
S5 0.0116(2) 0.0108(2) 0.0215(3) -0.00073(17) 0.0020(2) 0.00005(19)
S6 0.0111(2) 0.0098(2) 0.0218(3) 0.00014(17) 0.0009(2) 0.00035(19)
S7 0.0116(3) 0.0143(3) 0.0341(3) 0.00208(19) 0.0020(2) 0.0009(2)
S8 0.0133(3) 0.0101(2) 0.0329(3) -0.00043(18) 0.0015(2) -0.0013(2)
O1 0.0281(9) 0.0121(7) 0.0368(10) 0.0046(6) 0.0074(7) 0.0021(7)
C1 0.0221(12) 0.0164(10) 0.0189(11) 0.0019(8) 0.0056(9) 0.0020(8)
C2 0.0162(10) 0.0099(9) 0.0156(10) -0.0001(7) 0.0022(8) 0.0007(7)
C3 0.0149(11) 0.0111(9) 0.0151(11) 0.0015(7) 0.0017(8) 0.0000(7)
C4 0.0112(10) 0.0126(9) 0.0147(10) -0.0011(7) 0.0013(8) 0.0003(7)
C5 0.0124(10) 0.0135(9) 0.0132(10) -0.0011(7) 0.0025(8) -0.0002(7)
C6 0.0136(10) 0.0089(9) 0.0189(11) 0.0015(7) 0.0022(8) -0.0013(7)
C7 0.0151(10) 0.0109(9) 0.0192(11) 0.0003(7) 0.0037(8) 0.0016(8)
C8 0.0186(12) 0.0137(11) 0.0452(16) 0.0013(8) 0.0033(11) 0.0037(10)
C9 0.0196(12) 0.0153(11) 0.0402(16) 0.0049(9) 0.0026(11) -0.0028(10)

loop_
_atom_type_symbol
_atom_type_description
_atom_type_scat_dispersion_real
_atom_type_scat_dispersion_imag
_atom_type_scat_source
C C 0.0033 0.0016 'International Tables Vol C Tables 4.2.6.8 and 6.1.1.4'
H H 0.0000 0.0000 'International Tables Vol C Tables 4.2.6.8 and 6.1.1.4'
O O 0.0106 0.0060 'International Tables Vol C Tables 4.2.6.8 and 6.1.1.4'
S S 0.1246 0.1234 'International Tables Vol C Tables 4.2.6.8 and 6.1.1.4'

loop_
_geom_angle_atom_site_label_1
_geom_angle_atom_site_label_2
_geom_angle_atom_site_label_3
_geom_angle_site_symmetry_1
_geom_angle_site_symmetry_3
_geom_angle
_geom_angle_publ_flag
C3 S1 C1 . . 94.58(10) ?
C2 S2 C1 . . 94.67(10) ?
C3 S3 C4 . . 93.62(9) ?
C2 S4 C4 . . 93.69(10) ?
C5 S5 C7 . . 94.98(9) ?
C5 S6 C6 . . 95.17(9) ?
C7 S7 C9 . . 100.88(10) ?
C6 S8 C8 . . 101.80(10) ?
O1 C1 S2 . . 122.77(18) ?
O1 C1 S1 . . 122.91(18) ?
S2 C1 S1 . . 114.32(11) ?
C3 C2 S2 . . 118.36(15) ?
C3 C2 S4 . . 118.26(16) ?
S2 C2 S4 . . 123.37(12) ?
C2 C3 S1 . . 118.05(15) ?
C2 C3 S3 . . 118.35(15) ?
S1 C3 S3 . . 123.59(12) ?
C5 C4 S3 . . 122.60(16) ?
C5 C4 S4 . . 121.33(16) ?
S3 C4 S4 . . 116.06(11) ?
C4 C5 S5 . . 123.12(16) ?
C4 C5 S6 . . 121.84(16) ?
S5 C5 S6 . . 115.05(11) ?
C7 C6 S8 . . 128.43(16) ?
C7 C6 S6 . . 117.05(15) ?
S8 C6 S6 . . 114.52(11) ?
C6 C7 S7 . . 128.56(16) ?
C6 C7 S5 . . 117.74(15) ?
S7 C7 S5 . . 113.69(11) ?
C9 C8 S8 . . 114.31(17) ?
C9 C8 H82 . . 110.1(16) ?
S8 C8 H82 . . 100.7(15) ?
C9 C8 H81 . . 111.3(19) ?
S8 C8 H81 . . 106.4(18) ?
H82 C8 H81 . . 114(2) ?
C8 C9 S7 . . 114.01(17) ?
C8 C9 H92 . . 108.7(16) ?
S7 C9 H92 . . 108.6(16) ?
C8 C9 H91 . . 109.2(17) ?
S7 C9 H91 . . 102.2(17) ?
H92 C9 H91 . . 114(2) ?

loop_
_geom_bond_atom_site_label_1
_geom_bond_atom_site_label_2
_geom_bond_site_symmetry_2
_geom_bond_distance
_geom_bond_publ_flag
S1 C3 . 1.735(2) y
S1 C1 . 1.780(2) y
S2 C2 . 1.731(2) y
S2 C1 . 1.775(2) y
S3 C3 . 1.745(2) y
S3 C4 . 1.768(2) y
S4 C2 . 1.742(2) y
S4 C4 . 1.772(2) y
S5 C5 . 1.758(2) y
S5 C7 . 1.763(2) y
S6 C5 . 1.761(2) y
S6 C6 . 1.765(2) y
S7 C7 . 1.752(2) y
S7 C9 . 1.807(2) y
S8 C6 . 1.753(2) y
S8 C8 . 1.810(2) y
O1 C1 . 1.215(2) y
C2 C3 . 1.350(3) y
C4 C5 . 1.347(3) y
C6 C7 . 1.346(3) y
C8 C9 . 1.503(3) y
C8 H82 . 1.02(3) ?
C8 H81 . 1.05(3) ?
C9 H92 . 0.99(3) ?
C9 H91 . 0.97(3) ?

loop_
_geom_hbond_atom_site_label_D
_geom_hbond_atom_site_label_H
_geom_hbond_atom_site_label_A
_geom_hbond_site_symmetry_A
_geom_hbond_distance_DH
_geom_hbond_distance_HA
_geom_hbond_distance_DA
_geom_hbond_angle_DHA
C8 H82 O1 2_546 1.02(3) 2.55(3) 3.247(3) 126(2)
C8 H81 O1 3_667 1.05(3) 2.39(3) 3.382(3) 158(3)
C9 H92 O1 3_666 0.99(3) 2.37(3) 3.342(3) 167(2)
C9 H91 O1 2_646 0.97(3) 2.48(3) 3.390(3) 156(2)

loop_
_cod_related_entry_id
_cod_related_entry_database
_cod_related_entry_code
1 ChemSpider 8771587
